data_2234329
loop_
_publ_author_name
'Li, Yu-Feng'
'Jiang, Jin-He'

_publ_section_title
;
 1-(4-Chlorophenyl)-3-(morpholin-4-yl)urea
;
_journal_coeditor_code LH5438
_journal_issue 4
_journal_name_full 'Acta Crystallographica Section E'
_journal_page_first o1219
_journal_paper_doi 10.1107/S1600536812012615
_journal_volume 68
_journal_year 2012
_chemical_formula_iupac 'C11 H14 Cl N3 O2'
_chemical_formula_moiety 'C11 H14 Cl N3 O2'
_chemical_formula_sum 'C11 H14 Cl N3 O2'
_chemical_formula_weight 255.70
_chemical_name_systematic
;
1-(4-Chlorophenyl)-3-(morpholin-4-yl)urea
;
_space_group_IT_number 14
_symmetry_cell_setting monoclinic
_symmetry_space_group_name_Hall '-P 2ybc'
_symmetry_space_group_name_H-M 'P 1 21/c 1'
_atom_sites_solution_hydrogens geom
_atom_sites_solution_primary direct
_atom_sites_solution_secondary difmap
_audit_creation_method SHELXL-97
_cell_angle_alpha 90.00
_cell_angle_beta 94.03(3)
_cell_angle_gamma 90.00
_cell_formula_units_Z 4
_cell_length_a 13.684(3)
_cell_length_b 9.3612(19)
_cell_length_c 9.758(2)
_cell_measurement_reflns_used 1502
_cell_measurement_temperature 293(2)
_cell_measurement_theta_max 27.48
_cell_measurement_theta_min 3.01
_cell_volume 1246.9(5)
_computing_cell_refinement 'SAINT (Bruker 1997)'
_computing_data_collection 'SMART (Bruker 1997)'
_computing_data_reduction 'SAINT (Bruker 1997)'
_computing_molecular_graphics 'SHELXTL (Sheldrick, 2008)'
_computing_publication_material 'SHELXTL (Sheldrick, 2008)'
_computing_structure_refinement 'SHELXL97 (Sheldrick, 2008)'
_computing_structure_solution 'SHELXS97 (Sheldrick, 2008)'
_diffrn_ambient_temperature 293(2)
_diffrn_measured_fraction_theta_full 0.999
_diffrn_measured_fraction_theta_max 0.999
_diffrn_measurement_device_type 'Bruker SMART CCD'
_diffrn_measurement_method '\f and \w scans'
_diffrn_radiation_monochromator graphite
_diffrn_radiation_source 'fine-focus sealed tube'
_diffrn_radiation_type MoK\a
_diffrn_radiation_wavelength 0.71073
_diffrn_reflns_av_R_equivalents 0.0429
_diffrn_reflns_av_sigmaI/netI 0.0388
_diffrn_reflns_limit_h_max 17
_diffrn_reflns_limit_h_min -17
_diffrn_reflns_limit_k_max 12
_diffrn_reflns_limit_k_min -12
_diffrn_reflns_limit_l_max 12
_diffrn_reflns_limit_l_min -12
_diffrn_reflns_number 11894
_diffrn_reflns_theta_full 27.48
_diffrn_reflns_theta_max 27.48
_diffrn_reflns_theta_min 3.02
_exptl_absorpt_coefficient_mu 0.301
_exptl_absorpt_correction_type none
_exptl_crystal_colour colorless
_exptl_crystal_density_diffrn 1.362
_exptl_crystal_density_method 'not measured'
_exptl_crystal_description block
_exptl_crystal_F_000 536
_exptl_crystal_size_max 0.22
_exptl_crystal_size_mid 0.20
_exptl_crystal_size_min 0.19
_refine_diff_density_max 0.199
_refine_diff_density_min -0.287
_refine_ls_extinction_method none
_refine_ls_goodness_of_fit_ref 1.172
_refine_ls_hydrogen_treatment constr
_refine_ls_matrix_type full
_refine_ls_number_parameters 154
_refine_ls_number_reflns 2857
_refine_ls_number_restraints 0
_refine_ls_restrained_S_all 1.172
_refine_ls_R_factor_all 0.0990
_refine_ls_R_factor_gt 0.0448
_refine_ls_shift/su_max 0.000
_refine_ls_shift/su_mean 0.000
_refine_ls_structure_factor_coef Fsqd
_refine_ls_weighting_details 'calc w=1/[\s^2^(Fo^2^)+(0.0850P)^2^+0.0207P] where P=(Fo^2^+2Fc^2^)/3'
_refine_ls_weighting_scheme calc
_refine_ls_wR_factor_gt 0.1251
_refine_ls_wR_factor_ref 0.1801
_reflns_number_gt 1502
_reflns_number_total 2857
_reflns_threshold_expression I>2\s(I)
_cod_data_source_file lh5438.cif
_cod_data_source_block I
_cod_original_cell_volume 1246.8(4)
_cod_original_sg_symbol_H-M 'P 21/c'
_cod_database_code 2234329
_cod_database_fobs_code 2234329

loop_
_symmetry_equiv_pos_as_xyz
'x, y, z'
'-x, y+1/2, -z+1/2'
'-x, -y, -z'
'x, -y-1/2, z-1/2'

loop_
_atom_site_type_symbol
_atom_site_label
_atom_site_fract_x
_atom_site_fract_y
_atom_site_fract_z
_atom_site_U_iso_or_equiv
_atom_site_adp_type
_atom_site_calc_flag
_atom_site_refinement_flags
_atom_site_occupancy
_atom_site_symmetry_multiplicity
Cl Cl1 0.92775(5) 0.08842(12) 0.30739(8) 0.0988(4) Uani d . 1 1
O O2 1.39233(12) 0.0438(2) 0.09026(16) 0.0612(5) Uani d . 1 1
C C6 1.18312(16) 0.0784(3) 0.0412(2) 0.0493(6) Uani d . 1 1
N N3 1.25450(14) 0.0646(2) -0.0549(2) 0.0561(5) Uani d . 1 1
H H3A 1.2345 0.0708 -0.1403 0.067 Uiso calc R 1 1
N N1 1.35490(13) 0.0024(2) -0.26930(19) 0.0535(5) Uani d . 1 1
O O1 1.35069(15) -0.0687(2) -0.55127(17) 0.0697(5) Uani d . 1 1
N N2 1.40369(14) 0.0221(3) -0.1380(2) 0.0656(6) Uani d . 1 1
H H2A 1.4667 0.0212 -0.1292 0.079 Uiso calc R 1 1
C C5 1.35207(17) 0.0425(3) -0.0260(2) 0.0504(6) Uani d . 1 1
C C8 1.1131(2) 0.0212(3) 0.2519(3) 0.0674(7) Uani d . 1 1
H H8A 1.1185 -0.0217 0.3381 0.081 Uiso calc R 1 1
C C11 1.09794(16) 0.1525(3) -0.0004(3) 0.0592(6) Uani d . 1 1
H H11A 1.0931 0.1986 -0.0850 0.071 Uiso calc R 1 1
C C9 1.02870(18) 0.0905(3) 0.2072(3) 0.0644(7) Uani d . 1 1
C C10 1.02095(18) 0.1582(3) 0.0826(3) 0.0672(7) Uani d . 1 1
H H10A 0.9641 0.2076 0.0543 0.081 Uiso calc R 1 1
C C7 1.19009(18) 0.0152(3) 0.1684(2) 0.0608(7) Uani d . 1 1
H H7A 1.2474 -0.0321 0.1986 0.073 Uiso calc R 1 1
C C3 1.3409(2) 0.0735(3) -0.5071(3) 0.0734(8) Uani d . 1 1
H H3B 1.2720 0.0954 -0.5020 0.088 Uiso calc R 1 1
H H3C 1.3669 0.1373 -0.5739 0.088 Uiso calc R 1 1
C C4 1.3938(2) 0.0989(3) -0.3690(3) 0.0666(7) Uani d . 1 1
H H4A 1.4634 0.0822 -0.3741 0.080 Uiso calc R 1 1
H H4B 1.3847 0.1972 -0.3409 0.080 Uiso calc R 1 1
C C2 1.3146(2) -0.1633(3) -0.4542(2) 0.0763(8) Uani d . 1 1
H H2B 1.3226 -0.2609 -0.4849 0.092 Uiso calc R 1 1
H H2C 1.2451 -0.1462 -0.4478 0.092 Uiso calc R 1 1
C C1 1.3671(2) -0.1449(3) -0.3145(3) 0.0709(8) Uani d . 1 1
H H1A 1.3404 -0.2101 -0.2496 0.085 Uiso calc R 1 1
H H1B 1.4362 -0.1662 -0.3191 0.085 Uiso calc R 1 1

loop_
_atom_site_aniso_label
_atom_site_aniso_U_11
_atom_site_aniso_U_22
_atom_site_aniso_U_33
_atom_site_aniso_U_12
_atom_site_aniso_U_13
_atom_site_aniso_U_23
Cl1 0.0664(5) 0.1530(10) 0.0797(6) -0.0135(5) 0.0244(4) -0.0336(5)
O2 0.0541(9) 0.0801(13) 0.0483(10) 0.0043(8) -0.0044(8) -0.0082(8)
C6 0.0484(12) 0.0545(15) 0.0446(12) 0.0017(10) 0.0000(10) -0.0067(10)
N3 0.0462(10) 0.0747(15) 0.0468(11) 0.0059(9) -0.0007(8) -0.0015(9)
N1 0.0532(11) 0.0632(14) 0.0438(10) 0.0018(9) 0.0020(9) -0.0021(9)
O1 0.0918(13) 0.0737(13) 0.0449(9) 0.0106(10) 0.0143(9) 0.0027(9)
N2 0.0474(11) 0.0996(19) 0.0493(11) 0.0054(11) -0.0004(9) -0.0114(11)
C5 0.0500(12) 0.0519(15) 0.0488(13) 0.0021(10) 0.0005(10) -0.0025(10)
C8 0.0644(15) 0.090(2) 0.0474(13) -0.0009(15) 0.0025(12) -0.0051(13)
C11 0.0540(13) 0.0626(17) 0.0605(14) 0.0053(12) 0.0002(11) 0.0021(13)
C9 0.0565(14) 0.080(2) 0.0576(15) -0.0081(13) 0.0085(12) -0.0203(14)
C10 0.0518(13) 0.073(2) 0.0767(18) 0.0061(13) 0.0022(13) -0.0102(15)
C7 0.0557(13) 0.0742(19) 0.0519(14) 0.0092(13) 0.0002(11) -0.0006(13)
C3 0.093(2) 0.069(2) 0.0590(16) 0.0070(16) 0.0062(14) 0.0129(14)
C4 0.0748(17) 0.0613(18) 0.0641(16) -0.0030(13) 0.0083(13) 0.0052(13)
C2 0.111(2) 0.0663(19) 0.0530(15) -0.0077(17) 0.0139(15) -0.0052(13)
C1 0.103(2) 0.0593(17) 0.0501(13) 0.0035(16) 0.0059(14) 0.0055(12)

loop_
_atom_type_symbol
_atom_type_description
_atom_type_scat_dispersion_real
_atom_type_scat_dispersion_imag
_atom_type_scat_source
C C 0.0033 0.0016 'International Tables Vol C Tables 4.2.6.8 and 6.1.1.4'
H H 0.0000 0.0000 'International Tables Vol C Tables 4.2.6.8 and 6.1.1.4'
N N 0.0061 0.0033 'International Tables Vol C Tables 4.2.6.8 and 6.1.1.4'
O O 0.0106 0.0060 'International Tables Vol C Tables 4.2.6.8 and 6.1.1.4'
Cl Cl 0.1484 0.1585 'International Tables Vol C Tables 4.2.6.8 and 6.1.1.4'

loop_
_geom_angle_atom_site_label_1
_geom_angle_atom_site_label_2
_geom_angle_atom_site_label_3
_geom_angle
C7 C6 C11 118.8(2)
C7 C6 N3 123.8(2)
C11 C6 N3 117.3(2)
C5 N3 C6 126.35(19)
C5 N3 H3A 116.8
C6 N3 H3A 116.8
N2 N1 C4 110.6(2)
N2 N1 C1 109.9(2)
C4 N1 C1 109.2(2)
C3 O1 C2 110.0(2)
C5 N2 N1 120.60(19)
C5 N2 H2A 119.7
N1 N2 H2A 119.7
O2 C5 N2 121.4(2)
O2 C5 N3 124.1(2)
N2 C5 N3 114.4(2)
C9 C8 C7 119.6(3)
C9 C8 H8A 120.2
C7 C8 H8A 120.2
C10 C11 C6 120.6(2)
C10 C11 H11A 119.7
C6 C11 H11A 119.7
C8 C9 C10 120.9(2)
C8 C9 Cl1 119.9(2)
C10 C9 Cl1 119.1(2)
C9 C10 C11 119.4(2)
C9 C10 H10A 120.3
C11 C10 H10A 120.3
C6 C7 C8 120.7(2)
C6 C7 H7A 119.7
C8 C7 H7A 119.7
O1 C3 C4 112.0(2)
O1 C3 H3B 109.2
C4 C3 H3B 109.2
O1 C3 H3C 109.2
C4 C3 H3C 109.2
H3B C3 H3C 107.9
N1 C4 C3 109.0(2)
N1 C4 H4A 109.9
C3 C4 H4A 109.9
N1 C4 H4B 109.9
C3 C4 H4B 109.9
H4A C4 H4B 108.3
O1 C2 C1 111.6(2)
O1 C2 H2B 109.3
C1 C2 H2B 109.3
O1 C2 H2C 109.3
C1 C2 H2C 109.3
H2B C2 H2C 108.0
N1 C1 C2 108.9(2)
N1 C1 H1A 109.9
C2 C1 H1A 109.9
N1 C1 H1B 109.9
C2 C1 H1B 109.9
H1A C1 H1B 108.3

loop_
_geom_bond_atom_site_label_1
_geom_bond_atom_site_label_2
_geom_bond_distance
Cl1 C9 1.748(3)
O2 C5 1.226(3)
C6 C7 1.373(3)
C6 C11 1.392(3)
C6 N3 1.407(3)
N3 C5 1.361(3)
N3 H3A 0.8600
N1 N2 1.414(3)
N1 C4 1.456(3)
N1 C1 1.461(3)
O1 C3 1.409(4)
O1 C2 1.411(3)
N2 C5 1.356(3)
N2 H2A 0.8600
C8 C9 1.369(4)
C8 C7 1.377(4)
C8 H8A 0.9300
C11 C10 1.374(3)
C11 H11A 0.9300
C9 C10 1.369(4)
C10 H10A 0.9300
C7 H7A 0.9300
C3 C4 1.503(4)
C3 H3B 0.9700
C3 H3C 0.9700
C4 H4A 0.9700
C4 H4B 0.9700
C2 C1 1.505(4)
C2 H2B 0.9700
C2 H2C 0.9700
C1 H1A 0.9700
C1 H1B 0.9700

loop_
_geom_hbond_atom_site_label_D
_geom_hbond_atom_site_label_H
_geom_hbond_atom_site_label_A
_geom_hbond_site_symmetry_A
_geom_hbond_distance_DH
_geom_hbond_distance_HA
_geom_hbond_distance_DA
_geom_hbond_angle_DHA
N2 H2A O2 3_855 0.86 2.03 2.865(3) 162

loop_
_cod_related_entry_id
_cod_related_entry_database
_cod_related_entry_code
1 ChemSpider 4241712
